data_7019379
loop_
_publ_author_name
'Sun, Ya-Guang'
'Xiong, Gang'
'Guo, Mei-Yan'
'Ding, Fu'
'Wang, Shu-Ju'
'Smet, Philippe F.'
'Poelman, Dirk'
'Gao, En-Jun'
'Verpoort, Francis'

_publ_section_title
;
 Hydrothermal synthesis, crystal structure and properties of Ni(ii)-4f
 complexes based on 1H-benzimidazole-5,6-dicarboxylic acid.
;
_journal_issue 25
_journal_name_full 'Dalton transactions (Cambridge, England : 2003)'
_journal_page_first 7670
_journal_page_last 7680
_journal_paper_doi 10.1039/c2dt30277b
_journal_volume 41
_journal_year 2012
_chemical_formula_sum 'C18 H22 Eu2 N4 Ni O24 S2'
_chemical_formula_weight 1105.15
_chemical_name_systematic
;
?
;
_space_group_IT_number 15
_symmetry_cell_setting monoclinic
_symmetry_space_group_name_Hall '-C 2yc'
_symmetry_space_group_name_H-M 'C 1 2/c 1'
_atom_sites_solution_hydrogens geom
_atom_sites_solution_primary direct
_atom_sites_solution_secondary difmap
_audit_creation_method SHELXL-97
_cell_angle_alpha 90.00
_cell_angle_beta 102.85(3)
_cell_angle_gamma 90.00
_cell_formula_units_Z 4
_cell_length_a 22.477(4)
_cell_length_b 8.7351(17)
_cell_length_c 15.536(3)
_cell_measurement_reflns_used 3391
_cell_measurement_temperature 293(2)
_cell_measurement_theta_max 27.48
_cell_measurement_theta_min 3.53
_cell_volume 2973.9(10)
_computing_cell_refinement 'Bruker XSCANS'
_computing_data_collection 'Bruker XSCANS'
_computing_data_reduction 'Bruker SHELXTL'
_computing_molecular_graphics 'Bruker SHELXTL'
_computing_publication_material 'Bruker SHELXTL'
_computing_structure_refinement 'SHELXL-97 (Sheldrick, 1997)'
_computing_structure_solution 'SHELXS-97 (Sheldrick, 1990)'
_diffrn_ambient_temperature 293(2)
_diffrn_measured_fraction_theta_full 0.993
_diffrn_measured_fraction_theta_max 0.993
_diffrn_measurement_device_type 'Bruker P4'
_diffrn_measurement_method '\w scans'
_diffrn_radiation_monochromator graphite
_diffrn_radiation_source 'fine-focus sealed tube'
_diffrn_radiation_type MoK\a
_diffrn_radiation_wavelength 0.71073
_diffrn_reflns_av_R_equivalents 0.0451
_diffrn_reflns_av_sigmaI/netI 0.0486
_diffrn_reflns_limit_h_max 28
_diffrn_reflns_limit_h_min -27
_diffrn_reflns_limit_k_max 11
_diffrn_reflns_limit_k_min -11
_diffrn_reflns_limit_l_max 18
_diffrn_reflns_limit_l_min -20
_diffrn_reflns_number 10227
_diffrn_reflns_theta_full 27.48
_diffrn_reflns_theta_max 27.48
_diffrn_reflns_theta_min 3.53
_diffrn_standards_decay_% 0
_diffrn_standards_interval_count 0
_diffrn_standards_interval_time 0
_diffrn_standards_number 0
_exptl_absorpt_coefficient_mu 5.046
_exptl_absorpt_correction_T_max 0.4319
_exptl_absorpt_correction_T_min 0.4319
_exptl_absorpt_correction_type none
_exptl_crystal_colour green
_exptl_crystal_density_diffrn 2.468
_exptl_crystal_density_method 'not measured'
_exptl_crystal_description block
_exptl_crystal_F_000 2144
_exptl_crystal_size_max 0.20
_exptl_crystal_size_mid 0.20
_exptl_crystal_size_min 0.20
_refine_diff_density_max 0.720
_refine_diff_density_min -0.967
_refine_diff_density_rms 0.157
_refine_ls_extinction_method none
_refine_ls_goodness_of_fit_ref 1.125
_refine_ls_hydrogen_treatment mixed
_refine_ls_matrix_type full
_refine_ls_number_parameters 232
_refine_ls_number_reflns 3391
_refine_ls_number_restraints 0
_refine_ls_restrained_S_all 1.125
_refine_ls_R_factor_all 0.0540
_refine_ls_R_factor_gt 0.0393
_refine_ls_shift/su_max 0.001
_refine_ls_shift/su_mean 0.000
_refine_ls_structure_factor_coef Fsqd
_refine_ls_weighting_details 'calc w=1/[\s^2^(Fo^2^)+(0.0190P)^2^+10.5568P] where P=(Fo^2^+2Fc^2^)/3'
_refine_ls_weighting_scheme calc
_refine_ls_wR_factor_gt 0.0627
_refine_ls_wR_factor_ref 0.0662
_reflns_number_gt 2872
_reflns_number_total 3391
_reflns_threshold_expression >2sigma(I)
_cod_data_source_file c2dt30277b.txt
_cod_data_source_block 3
_cod_depositor_comments
;
The following automatic conversions were performed:

'_symmetry_cell_setting' value 'Monoclinic' changed to 'monoclinic'
according to /home/saulius/struct/CIF-dictionaries/cif_core.dic
dictionary named 'cif_core.dic' version 2.4.1 from 2010-06-29.

Automatic conversion script
Id: cif_fix_values 1891 2012-01-12 08:04:46Z andrius 
;
_cod_original_sg_symbol_H-M C2/c
_cod_database_code 7019379

loop_
_symmetry_equiv_pos_as_xyz
'x, y, z'
'-x, y, -z+1/2'
'x+1/2, y+1/2, z'
'-x+1/2, y+1/2, -z+1/2'
'-x, -y, -z'
'x, -y, z-1/2'
'-x+1/2, -y+1/2, -z'
'x+1/2, -y+1/2, z-1/2'

loop_
_atom_site_label
_atom_site_type_symbol
_atom_site_fract_x
_atom_site_fract_y
_atom_site_fract_z
_atom_site_U_iso_or_equiv
_atom_site_adp_type
_atom_site_occupancy
_atom_site_symmetry_multiplicity
_atom_site_calc_flag
_atom_site_refinement_flags
Eu1 Eu 0.247014(11) 0.85806(3) 0.383038(15) 0.01547(8) Uani 1 1 d .
Ni2 Ni 0.0000 0.79611(11) -0.2500 0.0233(2) Uani 1 2 d S
S1 S 0.35183(5) 0.95997(14) 0.58600(8) 0.0178(3) Uani 1 1 d .
O1 O 0.14536(18) 0.9354(5) 0.2799(2) 0.0345(10) Uani 1 1 d .
O2 O 0.21209(16) 0.8170(4) 0.2217(2) 0.0263(9) Uani 1 1 d .
O3 O 0.31100(16) 0.6474(4) 0.3607(2) 0.0260(8) Uani 1 1 d .
O4 O 0.29696(15) 0.6151(4) 0.4955(2) 0.0223(8) Uani 1 1 d .
O5 O 0.31893(18) 0.9702(5) 0.2999(2) 0.0377(10) Uani 1 1 d .
H5A H 0.3513 0.9223 0.2967 0.057 Uiso 1 1 d R
H5B H 0.3112 1.0566 0.2746 0.057 Uiso 1 1 d R
O6 O 0.33534(15) 0.9272(4) 0.4906(2) 0.0254(8) Uani 1 1 d .
O7 O 0.33420(19) 1.1144(4) 0.6033(3) 0.0415(11) Uani 1 1 d .
O8 O 0.41792(15) 0.9413(5) 0.6169(2) 0.0341(10) Uani 1 1 d .
O9 O -0.09334(17) 0.7845(4) -0.2727(2) 0.0330(9) Uani 1 1 d .
H9A H -0.1108 0.8686 -0.2741 0.050 Uiso 1 1 d R
H9B H -0.1062 0.7274 -0.3146 0.050 Uiso 1 1 d R
O10 O 0.0000 1.0368(7) -0.2500 0.0541(18) Uani 1 2 d S
O11 O 0.0000 0.5590(6) -0.2500 0.0461(17) Uani 1 2 d S
O12 O 0.23956(19) 1.1351(5) 0.3914(3) 0.0507(12) Uani 1 1 d .
H12A H 0.2694 1.1866 0.4206 0.076 Uiso 1 1 d R
H12B H 0.2071 1.1805 0.3653 0.076 Uiso 1 1 d R
O13 O 0.32056(18) 0.8539(5) 0.6341(2) 0.0354(10) Uani 1 1 d .
N1 N 0.0009(2) 0.7939(5) -0.1161(3) 0.0277(11) Uani 1 1 d .
N2 N -0.0214(2) 0.6832(5) 0.0009(3) 0.0266(11) Uani 1 1 d .
H2 H -0.0405 0.6280 0.0318 0.032 Uiso 1 1 d R
C1 C 0.1610(2) 0.8809(6) 0.2143(3) 0.0214(11) Uani 1 1 d .
C2 C 0.1177(2) 0.8769(6) 0.1254(3) 0.0187(11) Uani 1 1 d .
C3 C 0.3225(2) 0.5773(6) 0.4342(3) 0.0186(11) Uani 1 1 d .
C4 C 0.1298(2) 0.9567(6) 0.0520(3) 0.0171(10) Uani 1 1 d .
C5 C 0.0942(2) 0.9360(6) -0.0318(3) 0.0209(11) Uani 1 1 d .
H5 H 0.1030 0.9871 -0.0799 0.025 Uiso 1 1 calc R
C6 C 0.0442(2) 0.8355(6) -0.0423(3) 0.0205(11) Uani 1 1 d .
C7 C -0.0373(3) 0.7051(7) -0.0861(3) 0.0289(13) Uani 1 1 d .
H7 H -0.0719 0.6619 -0.1220 0.035 Uiso 1 1 calc R
C8 C 0.0310(2) 0.7651(6) 0.0319(3) 0.0226(11) Uani 1 1 d .
C9 C 0.0681(2) 0.7799(6) 0.1157(3) 0.0231(12) Uani 1 1 d .
H9 H 0.0598 0.7266 0.1636 0.028 Uiso 1 1 calc R
H11 H -0.0278 0.5275 -0.2896 0.028 Uiso 0.50 1 d PR
H10 H 0.0342 0.9317 0.2732 0.028 Uiso 0.50 1 d PR

loop_
_atom_site_aniso_label
_atom_site_aniso_U_11
_atom_site_aniso_U_22
_atom_site_aniso_U_33
_atom_site_aniso_U_23
_atom_site_aniso_U_13
_atom_site_aniso_U_12
Eu1 0.01780(12) 0.01639(13) 0.01141(12) -0.00014(11) 0.00148(9) 0.00088(11)
Ni2 0.0275(5) 0.0211(5) 0.0176(5) 0.000 -0.0029(4) 0.000
S1 0.0169(6) 0.0187(7) 0.0165(6) -0.0039(5) 0.0012(5) -0.0014(5)
O1 0.047(2) 0.038(2) 0.0155(18) -0.0004(17) 0.0026(18) 0.018(2)
O2 0.0226(19) 0.037(2) 0.0174(17) 0.0025(16) 0.0010(15) 0.0053(17)
O3 0.036(2) 0.022(2) 0.0201(18) 0.0032(16) 0.0062(16) 0.0077(17)
O4 0.0227(18) 0.026(2) 0.0198(17) -0.0059(15) 0.0076(15) 0.0033(15)
O5 0.040(2) 0.039(3) 0.036(2) 0.0123(19) 0.012(2) -0.004(2)
O6 0.0239(19) 0.034(2) 0.0159(17) -0.0021(16) -0.0001(15) -0.0053(17)
O7 0.048(3) 0.025(2) 0.047(2) -0.0118(19) -0.001(2) 0.0116(19)
O8 0.0172(18) 0.056(3) 0.027(2) -0.0171(19) -0.0001(16) 0.0028(19)
O9 0.034(2) 0.031(2) 0.029(2) -0.0069(17) -0.0043(18) 0.0077(18)
O10 0.086(5) 0.029(4) 0.056(4) 0.000 0.036(4) 0.000
O11 0.057(4) 0.020(3) 0.044(3) 0.000 -0.025(3) 0.000
O12 0.044(3) 0.021(2) 0.090(4) 0.000(2) 0.020(3) 0.003(2)
O13 0.043(2) 0.041(2) 0.0202(18) 0.0039(18) 0.0027(17) -0.022(2)
N1 0.028(2) 0.034(3) 0.017(2) 0.0003(19) -0.002(2) -0.009(2)
N2 0.027(2) 0.031(3) 0.021(2) 0.0040(19) 0.004(2) -0.009(2)
C1 0.031(3) 0.015(3) 0.018(2) -0.003(2) 0.005(2) -0.004(2)
C2 0.021(2) 0.022(3) 0.013(2) -0.003(2) 0.0024(19) 0.001(2)
C3 0.018(2) 0.019(3) 0.018(2) -0.004(2) 0.003(2) -0.005(2)
C4 0.020(2) 0.018(3) 0.015(2) 0.001(2) 0.005(2) -0.002(2)
C5 0.028(3) 0.022(3) 0.013(2) 0.002(2) 0.005(2) -0.002(2)
C6 0.021(2) 0.021(3) 0.018(2) 0.001(2) -0.001(2) -0.001(2)
C7 0.027(3) 0.031(3) 0.026(3) -0.003(2) 0.003(2) -0.011(3)
C8 0.022(3) 0.021(3) 0.026(3) 0.003(2) 0.007(2) -0.002(2)
C9 0.026(3) 0.028(3) 0.017(2) 0.003(2) 0.007(2) -0.006(2)

loop_
_atom_type_symbol
_atom_type_description
_atom_type_scat_dispersion_real
_atom_type_scat_dispersion_imag
_atom_type_scat_source
C C 0.0033 0.0016 'International Tables Vol C Tables 4.2.6.8 and 6.1.1.4'
H H 0.0000 0.0000 'International Tables Vol C Tables 4.2.6.8 and 6.1.1.4'
Eu Eu -0.1578 3.6682 'International Tables Vol C Tables 4.2.6.8 and 6.1.1.4'
N N 0.0061 0.0033 'International Tables Vol C Tables 4.2.6.8 and 6.1.1.4'
Ni Ni 0.3393 1.1124 'International Tables Vol C Tables 4.2.6.8 and 6.1.1.4'
O O 0.0106 0.0060 'International Tables Vol C Tables 4.2.6.8 and 6.1.1.4'
S S 0.1246 0.1234 'International Tables Vol C Tables 4.2.6.8 and 6.1.1.4'

loop_
_geom_angle_atom_site_label_1
_geom_angle_atom_site_label_2
_geom_angle_atom_site_label_3
_geom_angle
_geom_angle_site_symmetry_1
_geom_angle_site_symmetry_3
O4 Eu1 O6 80.97(12) 7_566 .
O4 Eu1 O13 78.06(13) 7_566 7_566
O6 Eu1 O13 133.85(12) . 7_566
O4 Eu1 O3 124.67(12) 7_566 .
O6 Eu1 O3 82.12(12) . .
O13 Eu1 O3 77.02(14) 7_566 .
O4 Eu1 O12 79.03(13) 7_566 .
O6 Eu1 O12 76.45(14) . .
O13 Eu1 O12 137.14(14) 7_566 .
O3 Eu1 O12 144.97(13) . .
O4 Eu1 O2 137.51(12) 7_566 .
O6 Eu1 O2 140.92(12) . .
O13 Eu1 O2 73.88(12) 7_566 .
O3 Eu1 O2 78.96(11) . .
O12 Eu1 O2 100.84(14) . .
O4 Eu1 O5 145.52(13) 7_566 .
O6 Eu1 O5 74.12(12) . .
O13 Eu1 O5 136.37(13) 7_566 .
O3 Eu1 O5 75.38(13) . .
O12 Eu1 O5 72.29(14) . .
O2 Eu1 O5 68.16(12) . .
O4 Eu1 O1 90.00(12) 7_566 .
O6 Eu1 O1 149.40(13) . .
O13 Eu1 O1 71.16(14) 7_566 .
O3 Eu1 O1 125.94(11) . .
O12 Eu1 O1 73.13(14) . .
O2 Eu1 O1 51.00(11) . .
O5 Eu1 O1 99.38(13) . .
O4 Eu1 O4 75.86(12) 7_566 .
O6 Eu1 O4 66.36(11) . .
O13 Eu1 O4 68.83(12) 7_566 .
O3 Eu1 O4 49.15(10) . .
O12 Eu1 O4 137.63(13) . .
O2 Eu1 O4 120.70(11) . .
O5 Eu1 O4 113.82(12) . .
O1 Eu1 O4 139.47(12) . .
O4 Eu1 C1 114.10(13) 7_566 .
O6 Eu1 C1 154.91(13) . .
O13 Eu1 C1 70.75(13) 7_566 .
O3 Eu1 C1 102.80(13) . .
O12 Eu1 C1 86.56(15) . .
O2 Eu1 C1 25.58(13) . .
O5 Eu1 C1 83.25(13) . .
O1 Eu1 C1 25.42(13) . .
O4 Eu1 C1 134.94(12) . .
O4 Eu1 C3 100.68(13) 7_566 .
O6 Eu1 C3 71.60(13) . .
O13 Eu1 C3 72.59(14) 7_566 .
O3 Eu1 C3 24.35(12) . .
O12 Eu1 C3 147.63(14) . .
O2 Eu1 C3 100.58(12) . .
O5 Eu1 C3 93.75(14) . .
O1 Eu1 C3 138.99(13) . .
O4 Eu1 C3 24.86(11) . .
C1 Eu1 C3 121.49(13) . .
O4 Eu1 Eu1 42.18(8) 7_566 7_566
O6 Eu1 Eu1 68.45(9) . 7_566
O13 Eu1 Eu1 68.39(9) 7_566 7_566
O3 Eu1 Eu1 82.67(8) . 7_566
O12 Eu1 Eu1 113.75(11) . 7_566
O2 Eu1 Eu1 140.82(9) . 7_566
O5 Eu1 Eu1 138.68(9) . 7_566
O1 Eu1 Eu1 121.76(9) . 7_566
O4 Eu1 Eu1 33.68(7) . 7_566
C1 Eu1 Eu1 136.27(10) . 7_566
C3 Eu1 Eu1 58.52(9) . 7_566
O9 Ni2 O9 174.3(2) . 2_554
O9 Ni2 O11 87.16(11) . .
O9 Ni2 O11 87.16(11) 2_554 .
O9 Ni2 N1 87.30(16) . .
O9 Ni2 N1 92.65(16) 2_554 .
O11 Ni2 N1 89.47(13) . .
O9 Ni2 N1 92.65(16) . 2_554
O9 Ni2 N1 87.30(16) 2_554 2_554
O11 Ni2 N1 89.47(13) . 2_554
N1 Ni2 N1 178.9(3) . 2_554
O9 Ni2 O10 92.84(11) . .
O9 Ni2 O10 92.84(11) 2_554 .
O11 Ni2 O10 180.0 . .
N1 Ni2 O10 90.53(13) . .
N1 Ni2 O10 90.53(13) 2_554 .
O7 S1 O13 108.2(3) . .
O7 S1 O8 110.0(2) . .
O13 S1 O8 109.2(2) . .
O7 S1 O6 110.5(2) . .
O13 S1 O6 110.4(2) . .
O8 S1 O6 108.5(2) . .
C1 O1 Eu1 92.0(3) . .
C1 O2 Eu1 96.1(3) . .
C3 O3 Eu1 104.3(3) . .
C3 O4 Eu1 170.2(3) . 7_566
C3 O4 Eu1 85.1(3) . .
Eu1 O4 Eu1 104.14(12) 7_566 .
Eu1 O5 H5A 120.0 . .
Eu1 O5 H5B 120.0 . .
H5A O5 H5B 120.0 . .
S1 O6 Eu1 137.9(2) . .
Ni2 O9 H9A 114.8 . .
Ni2 O9 H9B 109.5 . .
H9A O9 H9B 115.8 . .
Ni2 O11 H11 109.6 . .
Eu1 O12 H12A 120.0 . .
Eu1 O12 H12B 120.0 . .
H12A O12 H12B 120.0 . .
S1 O13 Eu1 143.5(2) . 7_566
C7 N1 C6 104.8(4) . .
C7 N1 Ni2 119.9(4) . .
C6 N1 Ni2 132.7(4) . .
C7 N2 C8 107.2(4) . .
C7 N2 H2 126.4 . .
C8 N2 H2 126.4 . .
O1 C1 O2 120.9(5) . .
O1 C1 C2 121.2(5) . .
O2 C1 C2 117.7(4) . .
O1 C1 Eu1 62.5(3) . .
O2 C1 Eu1 58.3(2) . .
C2 C1 Eu1 174.5(4) . .
C9 C2 C4 120.7(4) . .
C9 C2 C1 117.1(4) . .
C4 C2 C1 121.9(4) . .
O4 C3 O3 121.1(5) . .
O4 C3 C4 120.9(4) . 4_545
O3 C3 C4 117.9(4) . 4_545
O4 C3 Eu1 70.0(3) . .
O3 C3 Eu1 51.3(2) . .
C4 C3 Eu1 166.0(3) 4_545 .
C5 C4 C2 121.4(4) . .
C5 C4 C3 118.6(4) . 4
C2 C4 C3 119.7(4) . 4
C4 C5 C6 118.2(4) . .
C4 C5 H5 120.9 . .
C6 C5 H5 120.9 . .
N1 C6 C8 109.3(4) . .
N1 C6 C5 131.3(5) . .
C8 C6 C5 119.3(4) . .
N1 C7 N2 113.3(5) . .
N1 C7 H7 123.4 . .
N2 C7 H7 123.4 . .
N2 C8 C9 131.9(5) . .
N2 C8 C6 105.3(4) . .
C9 C8 C6 122.8(5) . .
C2 C9 C8 117.4(5) . .
C2 C9 H9 121.3 . .
C8 C9 H9 121.3 . .

loop_
_geom_bond_atom_site_label_1
_geom_bond_atom_site_label_2
_geom_bond_distance
_geom_bond_site_symmetry_2
Eu1 O4 2.328(3) 7_566
Eu1 O6 2.371(3) .
Eu1 O13 2.372(4) 7_566
Eu1 O3 2.408(4) .
Eu1 O12 2.432(4) .
Eu1 O2 2.480(3) .
Eu1 O5 2.484(4) .
Eu1 O1 2.572(4) .
Eu1 O4 2.819(3) .
Eu1 C1 2.897(5) .
Eu1 C3 2.988(5) .
Eu1 Eu1 4.0709(8) 7_566
Ni2 O9 2.051(4) .
Ni2 O9 2.051(4) 2_554
Ni2 O11 2.072(6) .
Ni2 N1 2.075(4) .
Ni2 N1 2.075(4) 2_554
Ni2 O10 2.102(6) .
S1 O7 1.448(4) .
S1 O13 1.465(4) .
S1 O8 1.465(4) .
S1 O6 1.474(3) .
O1 C1 1.245(6) .
O2 C1 1.258(6) .
O3 C3 1.271(6) .
O4 C3 1.261(6) .
O4 Eu1 2.328(3) 7_566
O5 H5A 0.8499 .
O5 H5B 0.8500 .
O9 H9A 0.8306 .
O9 H9B 0.8199 .
O11 H11 0.8205 .
O12 H12A 0.8497 .
O12 H12B 0.8502 .
O13 Eu1 2.372(4) 7_566
N1 C7 1.316(7) .
N1 C6 1.378(6) .
N2 C7 1.333(6) .
N2 C8 1.372(6) .
N2 H2 0.8602 .
C1 C2 1.503(6) .
C2 C9 1.383(7) .
C2 C4 1.413(6) .
C3 C4 1.484(7) 4_545
C4 C5 1.380(6) .
C4 C3 1.484(7) 4
C5 C6 1.406(7) .
C5 H5 0.9300 .
C6 C8 1.395(7) .
C7 H7 0.9300 .
C8 C9 1.387(7) .
C9 H9 0.9300 .

loop_
_geom_torsion_atom_site_label_1
_geom_torsion_atom_site_label_2
_geom_torsion_atom_site_label_3
_geom_torsion_atom_site_label_4
_geom_torsion
_geom_torsion_site_symmetry_1
_geom_torsion_site_symmetry_4
O4 Eu1 O1 C1 -162.0(3) 7_566 .
O6 Eu1 O1 C1 125.9(3) . .
O13 Eu1 O1 C1 -84.6(3) 7_566 .
O3 Eu1 O1 C1 -27.4(4) . .
O12 Eu1 O1 C1 119.5(3) . .
O2 Eu1 O1 C1 -0.4(3) . .
O5 Eu1 O1 C1 51.3(3) . .
O4 Eu1 O1 C1 -94.1(3) . .
C3 Eu1 O1 C1 -55.6(4) . .
Eu1 Eu1 O1 C1 -132.6(3) 7_566 .
O4 Eu1 O2 C1 28.3(4) 7_566 .
O6 Eu1 O2 C1 -139.0(3) . .
O13 Eu1 O2 C1 79.0(3) 7_566 .
O3 Eu1 O2 C1 158.5(3) . .
O12 Eu1 O2 C1 -57.2(3) . .
O5 Eu1 O2 C1 -123.0(3) . .
O1 Eu1 O2 C1 0.4(3) . .
O4 Eu1 O2 C1 131.5(3) . .
C3 Eu1 O2 C1 147.2(3) . .
Eu1 Eu1 O2 C1 94.9(3) 7_566 .
O4 Eu1 O3 C3 -11.1(4) 7_566 .
O6 Eu1 O3 C3 62.2(3) . .
O13 Eu1 O3 C3 -76.4(3) 7_566 .
O12 Eu1 O3 C3 114.6(3) . .
O2 Eu1 O3 C3 -152.2(3) . .
O5 Eu1 O3 C3 137.7(3) . .
O1 Eu1 O3 C3 -131.2(3) . .
O4 Eu1 O3 C3 -3.3(3) . .
C1 Eu1 O3 C3 -142.9(3) . .
Eu1 Eu1 O3 C3 -7.0(3) 7_566 .
O4 Eu1 O4 C3 176.6(3) 7_566 .
O6 Eu1 O4 C3 -97.2(3) . .
O13 Eu1 O4 C3 94.2(3) 7_566 .
O3 Eu1 O4 C3 3.2(3) . .
O12 Eu1 O4 C3 -127.9(3) . .
O2 Eu1 O4 C3 39.3(3) . .
O5 Eu1 O4 C3 -38.5(3) . .
O1 Eu1 O4 C3 103.8(3) . .
C1 Eu1 O4 C3 66.5(3) . .
Eu1 Eu1 O4 C3 176.6(3) 7_566 .
O4 Eu1 O4 Eu1 0.0 7_566 7_566
O6 Eu1 O4 Eu1 86.19(14) . 7_566
O13 Eu1 O4 Eu1 -82.46(15) 7_566 7_566
O3 Eu1 O4 Eu1 -173.4(2) . 7_566
O12 Eu1 O4 Eu1 55.4(2) . 7_566
O2 Eu1 O4 Eu1 -137.28(12) . 7_566
O5 Eu1 O4 Eu1 144.89(13) . 7_566
O1 Eu1 O4 Eu1 -72.87(19) . 7_566
C1 Eu1 O4 Eu1 -110.09(18) . 7_566
C3 Eu1 O4 Eu1 -176.6(3) . 7_566
O7 S1 O6 Eu1 -79.7(4) . .
O13 S1 O6 Eu1 40.0(4) . .
O8 S1 O6 Eu1 159.6(3) . .
O4 Eu1 O6 S1 3.1(3) 7_566 .
O13 Eu1 O6 S1 -60.5(4) 7_566 .
O3 Eu1 O6 S1 -124.0(3) . .
O12 Eu1 O6 S1 83.9(3) . .
O2 Eu1 O6 S1 174.5(3) . .
O5 Eu1 O6 S1 159.1(4) . .
O1 Eu1 O6 S1 77.6(4) . .
O4 Eu1 O6 S1 -75.3(3) . .
C1 Eu1 O6 S1 132.6(3) . .
C3 Eu1 O6 S1 -101.4(3) . .
Eu1 Eu1 O6 S1 -38.8(3) 7_566 .
O7 S1 O13 Eu1 122.4(4) . 7_566
O8 S1 O13 Eu1 -117.9(4) . 7_566
O6 S1 O13 Eu1 1.4(5) . 7_566
O9 Ni2 N1 C7 39.6(4) . .
O9 Ni2 N1 C7 -134.7(4) 2_554 .
O11 Ni2 N1 C7 -47.6(4) . .
N1 Ni2 N1 C7 -47.6(4) 2_554 .
O10 Ni2 N1 C7 132.4(4) . .
O9 Ni2 N1 C6 -161.3(5) . .
O9 Ni2 N1 C6 24.4(5) 2_554 .
O11 Ni2 N1 C6 111.5(5) . .
N1 Ni2 N1 C6 111.5(5) 2_554 .
O10 Ni2 N1 C6 -68.5(5) . .
Eu1 O1 C1 O2 0.8(5) . .
Eu1 O1 C1 C2 175.4(4) . .
Eu1 O2 C1 O1 -0.8(5) . .
Eu1 O2 C1 C2 -175.6(4) . .
O4 Eu1 C1 O1 19.8(3) 7_566 .
O6 Eu1 C1 O1 -103.6(4) . .
O13 Eu1 C1 O1 86.4(3) 7_566 .
O3 Eu1 C1 O1 157.6(3) . .
O12 Eu1 C1 O1 -56.6(3) . .
O2 Eu1 C1 O1 179.2(5) . .
O5 Eu1 C1 O1 -129.1(3) . .
O4 Eu1 C1 O1 113.7(3) . .
C3 Eu1 C1 O1 140.6(3) . .
Eu1 Eu1 C1 O1 64.8(4) 7_566 .
O4 Eu1 C1 O2 -159.4(3) 7_566 .
O6 Eu1 C1 O2 77.2(4) . .
O13 Eu1 C1 O2 -92.8(3) 7_566 .
O3 Eu1 C1 O2 -21.7(3) . .
O12 Eu1 C1 O2 124.2(3) . .
O5 Eu1 C1 O2 51.6(3) . .
O1 Eu1 C1 O2 -179.2(5) . .
O4 Eu1 C1 O2 -65.5(4) . .
C3 Eu1 C1 O2 -38.6(3) . .
Eu1 Eu1 C1 O2 -114.4(3) 7_566 .
O4 Eu1 C1 C2 -114(4) 7_566 .
O6 Eu1 C1 C2 122(4) . .
O13 Eu1 C1 C2 -48(4) 7_566 .
O3 Eu1 C1 C2 24(4) . .
O12 Eu1 C1 C2 169(4) . .
O2 Eu1 C1 C2 45(4) . .
O5 Eu1 C1 C2 97(4) . .
O1 Eu1 C1 C2 -134(4) . .
O4 Eu1 C1 C2 -20(4) . .
C3 Eu1 C1 C2 7(4) . .
Eu1 Eu1 C1 C2 -69(4) 7_566 .
O1 C1 C2 C9 -68.3(7) . .
O2 C1 C2 C9 106.5(6) . .
Eu1 C1 C2 C9 63(4) . .
O1 C1 C2 C4 117.7(6) . .
O2 C1 C2 C4 -67.5(7) . .
Eu1 C1 C2 C4 -110(4) . .
Eu1 O4 C3 O3 155.0(15) 7_566 .
Eu1 O4 C3 O3 -5.4(4) . .
Eu1 O4 C3 C4 -29(2) 7_566 4_545
Eu1 O4 C3 C4 170.3(4) . 4_545
Eu1 O4 C3 Eu1 160.4(18) 7_566 .
Eu1 O3 C3 O4 6.5(5) . .
Eu1 O3 C3 C4 -169.3(3) . 4_545
O4 Eu1 C3 O4 -3.3(3) 7_566 .
O6 Eu1 C3 O4 73.3(3) . .
O13 Eu1 C3 O4 -77.1(3) 7_566 .
O3 Eu1 C3 O4 -174.1(5) . .
O12 Eu1 C3 O4 83.0(4) . .
O2 Eu1 C3 O4 -146.3(2) . .
O5 Eu1 C3 O4 145.2(3) . .
O1 Eu1 C3 O4 -105.9(3) . .
C1 Eu1 C3 O4 -130.4(3) . .
Eu1 Eu1 C3 O4 -2.2(2) 7_566 .
O4 Eu1 C3 O3 170.7(3) 7_566 .
O6 Eu1 C3 O3 -112.6(3) . .
O13 Eu1 C3 O3 97.0(3) 7_566 .
O12 Eu1 C3 O3 -102.9(4) . .
O2 Eu1 C3 O3 27.7(3) . .
O5 Eu1 C3 O3 -40.7(3) . .
O1 Eu1 C3 O3 68.2(4) . .
O4 Eu1 C3 O3 174.1(5) . .
C1 Eu1 C3 O3 43.7(3) . .
Eu1 Eu1 C3 O3 171.9(3) 7_566 .
O4 Eu1 C3 C4 -146.4(13) 7_566 4_545
O6 Eu1 C3 C4 -69.8(13) . 4_545
O13 Eu1 C3 C4 139.8(13) 7_566 4_545
O3 Eu1 C3 C4 42.8(12) . 4_545
O12 Eu1 C3 C4 -60.1(14) . 4_545
O2 Eu1 C3 C4 70.6(13) . 4_545
O5 Eu1 C3 C4 2.1(13) . 4_545
O1 Eu1 C3 C4 111.0(13) . 4_545
O4 Eu1 C3 C4 -143.1(15) . 4_545
C1 Eu1 C3 C4 86.5(13) . 4_545
Eu1 Eu1 C3 C4 -145.3(14) 7_566 4_545
C9 C2 C4 C5 -2.7(8) . .
C1 C2 C4 C5 171.1(5) . .
C9 C2 C4 C3 170.9(5) . 4
C1 C2 C4 C3 -15.4(7) . 4
C2 C4 C5 C6 1.5(8) . .
C3 C4 C5 C6 -172.1(5) 4 .
C7 N1 C6 C8 1.3(6) . .
Ni2 N1 C6 C8 -160.0(4) . .
C7 N1 C6 C5 -175.6(6) . .
Ni2 N1 C6 C5 23.1(9) . .
C4 C5 C6 N1 179.0(5) . .
C4 C5 C6 C8 2.4(8) . .
C6 N1 C7 N2 -1.3(7) . .
Ni2 N1 C7 N2 162.9(4) . .
C8 N2 C7 N1 0.8(7) . .
C7 N2 C8 C9 -177.7(6) . .
C7 N2 C8 C6 0.1(6) . .
N1 C6 C8 N2 -0.9(6) . .
C5 C6 C8 N2 176.4(5) . .
N1 C6 C8 C9 177.2(5) . .
C5 C6 C8 C9 -5.5(8) . .
C4 C2 C9 C8 -0.2(8) . .
C1 C2 C9 C8 -174.3(5) . .
N2 C8 C9 C2 -178.2(5) . .
C6 C8 C9 C2 4.3(8) . .
